data_2201471
loop_
_publ_author_name
'Batsanov, Andrei S.'
'Hesselink, Joanna L.'
'n\'ee Megson'

_publ_section_title
;
 2-Norbornene-<i>exo,endo</i>-5,6-dicarboxylic acid
;
_journal_issue 12
_journal_name_full 'Acta Crystallographica Section E'
_journal_page_first o1328
_journal_page_last o1329
_journal_paper_doi 10.1107/S1600536802019761
_journal_volume 58
_journal_year 2002
_chemical_formula_iupac 'C9 H10 O4'
_chemical_formula_moiety 'C9 H10 O4'
_chemical_formula_sum 'C9 H10 O4'
_chemical_formula_weight 182.17
_chemical_melting_point 185--185\%C
_chemical_name_common '2-norbornene-trans-5,6-dicarboxylic acid'
_chemical_name_systematic
;
bicyclo[2.2.1]hept-2-ene-trans-5,6-dicarboxylic acid
;
_space_group_IT_number 14
_symmetry_cell_setting monoclinic
_symmetry_space_group_name_Hall '-P 2ybc'
_symmetry_space_group_name_H-M 'P 1 21/c 1'
_atom_sites_solution_hydrogens difmap
_atom_sites_solution_primary direct
_atom_sites_solution_secondary difmap
_audit_creation_method SHELXL-97
_cell_angle_alpha 90.00
_cell_angle_beta 92.560(10)
_cell_angle_gamma 90.00
_cell_formula_units_Z 4
_cell_length_a 12.6980(10)
_cell_length_b 5.3906(3)
_cell_length_c 12.1530(10)
_cell_measurement_reflns_used 471
_cell_measurement_temperature 150(2)
_cell_measurement_theta_max 20.0
_cell_measurement_theta_min 10.2
_cell_volume 831.04(11)
_computing_cell_refinement SMART
_computing_data_collection 'SMART (Siemens, 1995)'
_computing_data_reduction 'SAINT (Siemens, 1995)'
_computing_molecular_graphics 'SHELXTL (Bruker, 1998)'
_computing_publication_material SHELXTL
_computing_structure_refinement 'SHELXL97 (Sheldrick, 1997)'
_computing_structure_solution 'SHELXS97 (Sheldrick, 1997)'
_diffrn_ambient_temperature 150(2)
_diffrn_detector_area_resol_mean 8
_diffrn_measured_fraction_theta_full 0.987
_diffrn_measured_fraction_theta_max 0.987
_diffrn_measurement_device_type 'SMART 1K CCD area-detector'
_diffrn_measurement_method \w
_diffrn_radiation_monochromator graphite
_diffrn_radiation_source 'fine-focus sealed tube'
_diffrn_radiation_type MoK\a
_diffrn_radiation_wavelength 0.71073
_diffrn_reflns_av_R_equivalents 0.0393
_diffrn_reflns_av_sigmaI/netI 0.0376
_diffrn_reflns_limit_h_max 17
_diffrn_reflns_limit_h_min -12
_diffrn_reflns_limit_k_max 6
_diffrn_reflns_limit_k_min -7
_diffrn_reflns_limit_l_max 14
_diffrn_reflns_limit_l_min -16
_diffrn_reflns_number 6167
_diffrn_reflns_theta_full 28.99
_diffrn_reflns_theta_max 28.99
_diffrn_reflns_theta_min 1.61
_diffrn_standards_decay_% none
_exptl_absorpt_coefficient_mu 0.115
_exptl_absorpt_correction_type none
_exptl_crystal_colour colourless
_exptl_crystal_density_diffrn 1.456
_exptl_crystal_density_meas ?
_exptl_crystal_density_method 'not measured'
_exptl_crystal_description plate
_exptl_crystal_F_000 384
_exptl_crystal_size_max 0.40
_exptl_crystal_size_mid 0.22
_exptl_crystal_size_min 0.16
_refine_diff_density_max 0.320
_refine_diff_density_min -0.223
_refine_ls_extinction_coef 0.024(3)
_refine_ls_extinction_expression Fc^*^=kFc[1+0.001xFc^2^\l^3^/sin(2\q)]^-1/4^
_refine_ls_extinction_method SHELXL97
_refine_ls_goodness_of_fit_ref 1.077
_refine_ls_hydrogen_treatment refall
_refine_ls_matrix_type full
_refine_ls_number_parameters 159
_refine_ls_number_reflns 2187
_refine_ls_number_restraints 0
_refine_ls_restrained_S_all 1.077
_refine_ls_R_factor_all 0.0605
_refine_ls_R_factor_gt 0.0449
_refine_ls_shift/su_max 0.001
_refine_ls_shift/su_mean 0.000
_refine_ls_structure_factor_coef Fsqd
_refine_ls_weighting_details 'calc w = 1/[\s^2^(Fo^2^)+(0.0291P)^2^+0.6115P] where P = (Fo^2^+2Fc^2^)/3'
_refine_ls_weighting_scheme calc
_refine_ls_wR_factor_gt 0.0952
_refine_ls_wR_factor_ref 0.1057
_reflns_number_gt 1773
_reflns_number_total 2187
_reflns_threshold_expression I>2\s(I)
_cod_data_source_file cv6159.cif
_cod_data_source_block I
_cod_depositor_comments
;
The following automatic conversions were performed:

'_exptl_crystal_density_meas' value 'not measured' was changed to '?'
- the value is perceived as not measured.

Automatic conversion script
Id: cif_fix_values 3008 2015-01-20 13:52:24Z robertas 
;
_cod_original_sg_symbol_H-M 'P 21/c'
_cod_database_code 2201471
_cod_database_fobs_code 2201471

loop_
_symmetry_equiv_pos_as_xyz
'x, y, z'
'-x, y+1/2, -z+1/2'
'-x, -y, -z'
'x, -y-1/2, z-1/2'

loop_
_atom_site_label
_atom_site_fract_x
_atom_site_fract_y
_atom_site_fract_z
_atom_site_U_iso_or_equiv
_atom_site_adp_type
_atom_site_calc_flag
_atom_site_refinement_flags
_atom_site_occupancy
_atom_site_disorder_assembly
_atom_site_disorder_group
_atom_site_type_symbol
O1 0.08686(10) 0.7105(2) 0.43274(11) 0.0334(3) Uani d . 1 . . O
H01 0.032(2) 0.704(5) 0.481(2) 0.071(8) Uiso d . 1 . . H
O2 0.05741(10) 0.3044(2) 0.41813(11) 0.0318(3) Uani d . 1 . . O
O3 0.45985(9) 0.2297(2) 0.41626(10) 0.0273(3) Uani d . 1 . . O
H03 0.5147(19) 0.301(4) 0.4585(19) 0.049(7) Uiso d . 1 . . H
O4 0.38292(9) 0.5890(2) 0.45826(10) 0.0283(3) Uani d . 1 . . O
C1 0.29903(12) 0.1375(3) 0.24774(12) 0.0196(3) Uani d . 1 . . C
H1 0.3371(14) -0.021(3) 0.2579(14) 0.021(4) Uiso d . 1 . . H
C2 0.34528(13) 0.3228(3) 0.16899(12) 0.0240(3) Uani d . 1 . . C
H2 0.4209(16) 0.331(4) 0.1535(16) 0.029(5) Uiso d . 1 . . H
C3 0.26965(14) 0.4828(3) 0.13903(12) 0.0256(4) Uani d . 1 . . C
H3 0.2763(15) 0.629(4) 0.0938(17) 0.033(5) Uiso d . 1 . . H
C4 0.17152(13) 0.4121(3) 0.19849(12) 0.0216(3) Uani d . 1 . . C
H4 0.1028(15) 0.477(3) 0.1713(15) 0.023(5) Uiso d . 1 . . H
C5 0.20037(11) 0.4853(3) 0.32208(12) 0.0172(3) Uani d . 1 . . C
H5 0.2327(14) 0.648(4) 0.3265(14) 0.021(4) Uiso d . 1 . . H
C6 0.28176(11) 0.2821(3) 0.35717(11) 0.0169(3) Uani d . 1 . . C
H6 0.2518(14) 0.170(4) 0.4107(15) 0.024(5) Uiso d . 1 . . H
C7 0.18371(13) 0.1273(3) 0.20292(13) 0.0227(3) Uani d . 1 . . C
H71 0.1353(15) 0.045(3) 0.2529(15) 0.023(5) Uiso d . 1 . . H
H72 0.1763(16) 0.050(4) 0.1295(17) 0.031(5) Uiso d . 1 . . H
C8 0.10782(11) 0.4889(3) 0.39496(12) 0.0183(3) Uani d . 1 . . C
C9 0.37962(11) 0.3847(3) 0.41454(12) 0.0191(3) Uani d . 1 . . C

loop_
_atom_site_aniso_label
_atom_site_aniso_U_11
_atom_site_aniso_U_22
_atom_site_aniso_U_33
_atom_site_aniso_U_12
_atom_site_aniso_U_13
_atom_site_aniso_U_23
O1 0.0368(7) 0.0199(6) 0.0452(8) 0.0004(5) 0.0207(6) -0.0036(5)
O2 0.0309(6) 0.0224(6) 0.0437(7) -0.0059(5) 0.0182(5) -0.0065(5)
O3 0.0187(5) 0.0309(6) 0.0315(6) 0.0052(5) -0.0065(5) -0.0124(5)
O4 0.0240(6) 0.0252(6) 0.0350(6) 0.0032(5) -0.0080(5) -0.0106(5)
C1 0.0215(7) 0.0182(7) 0.0190(7) -0.0009(6) 0.0003(5) -0.0033(5)
C2 0.0284(8) 0.0259(8) 0.0180(7) -0.0045(7) 0.0056(6) -0.0053(6)
C3 0.0375(9) 0.0243(8) 0.0153(7) -0.0039(7) 0.0047(6) -0.0001(6)
C4 0.0237(7) 0.0231(7) 0.0175(7) 0.0005(6) -0.0035(6) 0.0012(6)
C5 0.0173(7) 0.0167(7) 0.0175(6) -0.0008(5) 0.0000(5) 0.0007(5)
C6 0.0170(6) 0.0182(6) 0.0156(6) -0.0007(5) 0.0006(5) 0.0008(5)
C7 0.0249(8) 0.0210(7) 0.0216(7) -0.0023(6) -0.0046(6) -0.0024(6)
C8 0.0170(6) 0.0192(7) 0.0186(7) 0.0013(5) -0.0020(5) 0.0001(5)
C9 0.0174(7) 0.0241(7) 0.0159(6) 0.0004(6) 0.0012(5) -0.0015(6)

loop_
_atom_type_symbol
_atom_type_description
_atom_type_scat_dispersion_real
_atom_type_scat_dispersion_imag
_atom_type_scat_source
C C 0.0033 0.0016 'International Tables Vol C Tables 4.2.6.8 and 6.1.1.4'
H H 0.0000 0.0000 'International Tables Vol C Tables 4.2.6.8 and 6.1.1.4'
O O 0.0106 0.0060 'International Tables Vol C Tables 4.2.6.8 and 6.1.1.4'

loop_
_geom_angle_atom_site_label_1
_geom_angle_atom_site_label_2
_geom_angle_atom_site_label_3
_geom_angle
_geom_angle_publ_flag
C8 O1 H01 110.7(18) ?
C9 O3 H03 107.9(15) ?
C2 C1 C7 100.88(12) yes
C2 C1 C6 106.29(12) yes
C7 C1 C6 98.70(12) yes
C2 C1 H1 116.5(10) ?
C7 C1 H1 117.8(10) ?
C6 C1 H1 114.3(10) ?
C3 C2 C1 107.72(14) yes
C3 C2 H2 127.9(12) ?
C1 C2 H2 123.9(12) ?
C2 C3 C4 107.76(14) yes
C2 C3 H3 127.1(12) ?
C4 C3 H3 124.8(12) ?
C3 C4 C7 100.57(13) yes
C3 C4 C5 103.27(12) yes
C7 C4 C5 101.33(12) yes
C3 C4 H4 119.0(11) ?
C7 C4 H4 117.0(11) ?
C5 C4 H4 113.2(11) ?
C8 C5 C6 112.08(12) yes
C8 C5 C4 114.16(12) yes
C6 C5 C4 102.02(11) yes
C8 C5 H5 107.2(11) ?
C6 C5 H5 110.4(10) ?
C4 C5 H5 111.0(10) ?
C9 C6 C5 113.20(12) yes
C9 C6 C1 115.68(12) yes
C5 C6 C1 103.58(11) yes
C9 C6 H6 104.9(11) ?
C5 C6 H6 110.2(11) ?
C1 C6 H6 109.3(11) ?
C1 C7 C4 93.96(12) yes
C1 C7 H71 114.0(11) ?
C4 C7 H71 113.8(11) ?
C1 C7 H72 112.7(12) ?
C4 C7 H72 112.7(12) ?
H71 C7 H72 109.2(16) ?
O2 C8 O1 122.95(14) ?
O2 C8 C5 123.80(14) ?
O1 C8 C5 113.24(13) ?
O4 C9 O3 123.58(14) ?
O4 C9 C6 123.02(13) ?
O3 C9 C6 113.36(13) ?

loop_
_geom_bond_atom_site_label_1
_geom_bond_atom_site_label_2
_geom_bond_site_symmetry_2
_geom_bond_distance
_geom_bond_publ_flag
O1 C8 . 1.3111(19) yes
O1 H01 . 0.94(3) ?
O2 C8 . 1.2227(19) yes
O3 C9 . 1.3173(18) yes
O3 H03 . 0.93(2) ?
O4 C9 . 1.2227(19) yes
C1 C2 . 1.520(2) yes
C1 C7 . 1.540(2) yes
C1 C6 . 1.565(2) yes
C1 H1 . 0.984(18) ?
C2 C3 . 1.330(2) yes
C2 H2 . 0.99(2) ?
C3 C4 . 1.517(2) yes
C3 H3 . 0.97(2) ?
C4 C7 . 1.544(2) yes
C4 C5 . 1.580(2) yes
C4 H4 . 0.985(19) ?
C5 C8 . 1.503(2) yes
C5 C6 . 1.553(2) yes
C5 H5 . 0.969(19) ?
C6 C9 . 1.503(2) yes
C6 H6 . 0.978(19) ?
C7 H71 . 0.988(19) ?
C7 H72 . 0.99(2) ?

loop_
_geom_hbond_atom_site_label_D
_geom_hbond_atom_site_label_H
_geom_hbond_atom_site_label_A
_geom_hbond_site_symmetry_A
_geom_hbond_distance_DH
_geom_hbond_distance_HA
_geom_hbond_distance_DA
_geom_hbond_angle_DHA
O1 H01 O2 3_566 0.94(3) 1.70(3) 2.6350(17) 173(3)
O3 H03 O4 3_666 0.93(2) 1.72(2) 2.6446(16) 176(2)

loop_
_geom_torsion_atom_site_label_1
_geom_torsion_atom_site_label_2
_geom_torsion_atom_site_label_3
_geom_torsion_atom_site_label_4
_geom_torsion
_geom_torsion_publ_flag
O2 C8 C5 C6 -49.76(19) yes
C8 C5 C6 C9 -105.37(14) yes
C5 C6 C9 O4 20.6(2) yes

loop_
_cod_related_entry_id
_cod_related_entry_database
_cod_related_entry_code
1 ChemSpider 88438
